data_1535776
loop_
_publ_author_name
'Butikova, I.K.'
'Smolin, Yu.I.'
'Shepelev, Yu.F.'

_publ_section_title
;
 Hydrogen bonds in the Li-exchange form of natural chabazite
;
_journal_name_full Kristallografiya
_journal_page_first 426
_journal_page_last 429
_journal_volume 39
_journal_year 1994
_chemical_formula_sum 'Al3.7 Ca0.19 H15.4 Li3.3 O31.7 Si8.3'
_chemical_name_systematic 'Ca0.19 Li3.3 (Al3.7 Si8.3 O24) (H2 O)7.7'
_space_group_IT_number 166
_symmetry_space_group_name_Hall '-P 3* 2'
_symmetry_space_group_name_H-M 'R -3 m :R'
_cell_angle_alpha 94.85
_cell_angle_beta 94.85
_cell_angle_gamma 94.85
_cell_formula_units_Z 1
_cell_length_a 9.391
_cell_length_b 9.391
_cell_length_c 9.391
_cell_volume 818.766
_citation_journal_id_ASTM KRISAJ
_cod_data_source_file Butikova_KRISAJ_1994_1406.cif
_cod_data_source_block H15.4Al3.7Ca0.19Li3.3O31.7Si8.3
_cod_original_cell_volume 818.7659
_cod_original_sg_symbol_Hall '-R 3 2" (-y+z,x+z,-x+y+z)'
_cod_original_formula_sum 'H15.4 Al3.7 Ca0.19 Li3.3 O31.7 Si8.3'
_cod_database_code 1535776

loop_
_symmetry_equiv_pos_as_xyz
x,y,z
z,x,y
y,z,x
-y,-x,-z
-z,-y,-x
-x,-z,-y
-x,-y,-z
-z,-x,-y
-y,-z,-x
y,x,z
z,y,x
x,z,y

loop_
_atom_site_label
_atom_site_type_symbol
_atom_site_fract_x
_atom_site_fract_y
_atom_site_fract_z
_atom_site_occupancy
_atom_site_U_iso_or_equiv
O1 O-2 0.2587 -0.2587 0 1 0.0
O3 O-2 0.2581 0.2581 0.8954 1 0.0
Li1 Li+1 0.383 0.198 0.383 0.15 0.0
Li2 Li+1 0.166 0.498 0.625 0.1 0.0
O7 O-2 0.434 0.434 0.671 0.178 0.0
O8 O-2 0.028 0.515 0.474 0.24 0.0
Ca1 Ca+2 0.213 0.213 0.213 0.095 0.0
O6 O-2 0.548 0.26 0.26 0.378 0.0
H1 H+1 0.218 0.311 0.311 0.49 0.0
Al1 Al+3 0.10643 0.33331 0.87925 0.308 0.0
H3 H+1 0.461 0.289 0.569 0.178 0.0
O2 O-2 0.1523 -0.1523 0.5 1 0.0
H2 H+1 0.316 0.471 0.206 0.378 0.0
Si1 Si+4 0.10643 0.33331 0.87925 0.692 0.0
O5 O-2 0.258 0.258 0.258 0.735 0.0
O4 O-2 0.0301 0.0301 0.3262 1 0.0
